data_1530153
loop_
_publ_author_name
'Khitrova, V.I.'
'Klechkovskaya, V.V.'
'Pinsker, Z.G.'

_publ_section_title
;
 Structures with fcc cells in thin films of oxides of Ta and Nb
;
_journal_name_full Kristallografiya
_journal_page_first 1254
_journal_page_last 1258
_journal_volume 24
_journal_year 1979
_chemical_formula_sum 'O2.2 Ta2'
_chemical_name_systematic 'Ta2 O2.2'
_space_group_IT_number 61
_symmetry_space_group_name_Hall '-P 2ac 2ab'
_symmetry_space_group_name_H-M 'P b c a'
_cell_angle_alpha 90
_cell_angle_beta 90
_cell_angle_gamma 90
_cell_formula_units_Z 2
_cell_length_a 5.1
_cell_length_b 5.1
_cell_length_c 5.1
_cell_volume 132.651
_citation_journal_id_ASTM KRISAJ
_cod_data_source_file Khitrova_KRISAJ_1979_873.cif
_cod_data_source_block O2.2Ta2
_cod_database_code 1530153

loop_
_symmetry_equiv_pos_as_xyz
x,y,z
-x+1/2,-y,z+1/2
x+1/2,-y+1/2,-z
-x,y+1/2,-z+1/2
-x,-y,-z
x-1/2,y,-z-1/2
-x-1/2,y-1/2,z
x,-y-1/2,z-1/2

loop_
_atom_site_label
_atom_site_type_symbol
_atom_site_fract_x
_atom_site_fract_y
_atom_site_fract_z
_atom_site_occupancy
_atom_site_U_iso_or_equiv
O3 O 0 0.25 0.25 0.15 0.0
O1 O 0 0 0.5 0.5 0.0
Ta1 Ta 0 0 0 1 0.0
O2 O 0.25 0.25 0 0.15 0.0
